data_1515075
loop_
_publ_author_name
'Xia, Jianlong'
'Bacon, Jeffrey W.'
'Jasti, Ramesh'

_publ_section_title
;
 Gram-scale synthesis and crystal structures of [8]- and [10]CPP, and the
 solid-state structure of C60@[10]CPP
;
_journal_issue 10
_journal_name_full 'Chemical Science'
_journal_page_first 3018
_journal_paper_doi 10.1039/c2sc20719b
_journal_volume 3
_journal_year 2012
_chemical_formula_moiety 'C60 H40'
_chemical_formula_sum 'C60 H40'
_chemical_formula_weight 760.92
_chemical_name_systematic
;
?
;
_space_group_IT_number 14
_symmetry_cell_setting monoclinic
_symmetry_space_group_name_Hall '-P 2ybc'
_symmetry_space_group_name_H-M 'P 1 21/c 1'
_atom_sites_solution_hydrogens geom
_atom_sites_solution_primary direct
_atom_sites_solution_secondary difmap
_audit_creation_method SHELXL-97
_audit_update_record
;
2012-02-24 # Formatted by publCIF
;
_cell_angle_alpha 90.00
_cell_angle_beta 108.655(2)
_cell_angle_gamma 90.00
_cell_formula_units_Z 2
_cell_length_a 15.9075(4)
_cell_length_b 8.1405(2)
_cell_length_c 20.7418(6)
_cell_measurement_reflns_used 8450
_cell_measurement_temperature 100(2)
_cell_measurement_theta_max 65.648
_cell_measurement_theta_min 2.932
_cell_volume 2544.84(12)
_computing_cell_refinement 'SAINT (Bruker, 2006)'
_computing_data_collection 'APEX2 (Bruker, 2006)'
_computing_data_reduction 'SAINT (Bruker, 2006)'
_computing_molecular_graphics 'OLEX2 (Dolmanov, et al. 2009)'
_computing_publication_material 'PublCIF v.1.9.5_c (IUCr)'
_computing_structure_refinement 'SHELXL-97 (Sheldrick, 1997)'
_computing_structure_solution 'SHELXS-97 (Sheldrick, 1990)'
_diffrn_ambient_temperature 100(2)
_diffrn_measured_fraction_theta_full 0.982
_diffrn_measured_fraction_theta_max 0.982
_diffrn_measurement_device_type 'Bruker Proteum-R'
_diffrn_measurement_method '\w & \f scans'
_diffrn_radiation_monochromator multilayer
_diffrn_radiation_source 'rotating anode'
_diffrn_radiation_type CuK\a
_diffrn_radiation_wavelength 1.54178
_diffrn_reflns_av_R_equivalents 0.0403
_diffrn_reflns_av_sigmaI/netI 0.0279
_diffrn_reflns_limit_h_max 17
_diffrn_reflns_limit_h_min -18
_diffrn_reflns_limit_k_max 9
_diffrn_reflns_limit_k_min 0
_diffrn_reflns_limit_l_max 24
_diffrn_reflns_limit_l_min 0
_diffrn_reflns_number 4384
_diffrn_reflns_theta_full 66.21
_diffrn_reflns_theta_max 66.21
_diffrn_reflns_theta_min 2.93
_diffrn_standards_decay_% 0
_diffrn_standards_interval_count 0
_diffrn_standards_interval_time 0
_diffrn_standards_number 0
_exptl_absorpt_coefficient_mu 0.426
_exptl_absorpt_correction_T_max 0.7528
_exptl_absorpt_correction_T_min 0.6836
_exptl_absorpt_correction_type multi-scan
_exptl_absorpt_process_details 'SADABS (Sheldrick, 1997)'
_exptl_crystal_colour yellow
_exptl_crystal_density_diffrn 0.993
_exptl_crystal_density_method 'not measured'
_exptl_crystal_description block
_exptl_crystal_F_000 800
_exptl_crystal_size_max 0.083
_exptl_crystal_size_mid 0.066
_exptl_crystal_size_min 0.057
_refine_diff_density_max 0.421
_refine_diff_density_min -0.188
_refine_diff_density_rms 0.049
_refine_ls_extinction_method none
_refine_ls_goodness_of_fit_ref 1.096
_refine_ls_hydrogen_treatment constr
_refine_ls_matrix_type full
_refine_ls_number_parameters 271
_refine_ls_number_reflns 4384
_refine_ls_number_restraints 0
_refine_ls_restrained_S_all 1.096
_refine_ls_R_factor_all 0.0583
_refine_ls_R_factor_gt 0.0505
_refine_ls_shift/su_max 0.000
_refine_ls_shift/su_mean 0.000
_refine_ls_structure_factor_coef Fsqd
_refine_ls_weighting_details 'calc w=1/[\s^2^(Fo^2^)+(0.0964P)^2^+0.2599P] where P=(Fo^2^+2Fc^2^)/3'
_refine_ls_weighting_scheme calc
_refine_ls_wR_factor_gt 0.1416
_refine_ls_wR_factor_ref 0.1464
_reflns_number_gt 3596
_reflns_number_total 4384
_reflns_threshold_expression >2sigma(I)
_cod_data_source_file c2sc20719b.txt
_cod_data_source_block jxia05_0m
_cod_original_sg_symbol_H-M 'P 21/c'
_cod_database_code 1515075

loop_
_symmetry_equiv_pos_as_xyz
'x, y, z'
'-x, y+1/2, -z+1/2'
'-x, -y, -z'
'x, -y-1/2, z-1/2'

loop_
_atom_site_label
_atom_site_type_symbol
_atom_site_fract_x
_atom_site_fract_y
_atom_site_fract_z
_atom_site_U_iso_or_equiv
_atom_site_adp_type
_atom_site_occupancy
_atom_site_symmetry_multiplicity
_atom_site_calc_flag
_atom_site_refinement_flags
C8 C 0.05254(10) 0.65710(18) 0.45290(8) 0.0265(3) Uani 1 1 d .
H8 H 0.0322 0.5474 0.4427 0.032 Uiso 1 1 calc R
C17 C 0.05588(10) 1.34508(18) 0.32955(8) 0.0280(3) Uani 1 1 d .
H17 H 0.0384 1.4558 0.3322 0.034 Uiso 1 1 calc R
C9 C 0.02757(9) 0.77535(18) 0.40236(7) 0.0260(3) Uani 1 1 d .
H9 H -0.0074 0.7448 0.3576 0.031 Uiso 1 1 calc R
C10 C 0.05330(9) 0.93957(18) 0.41645(7) 0.0253(3) Uani 1 1 d .
C20 C 0.20274(9) 1.39880(19) 0.21809(8) 0.0292(4) Uani 1 1 d .
H20 H 0.1795 1.3158 0.1850 0.035 Uiso 1 1 calc R
C15 C 0.11873(10) 1.13955(18) 0.27727(7) 0.0279(3) Uani 1 1 d .
H15 H 0.1462 1.1075 0.2448 0.033 Uiso 1 1 calc R
C18 C 0.03040(10) 1.22707(18) 0.36697(8) 0.0269(3) Uani 1 1 d .
H18 H -0.0026 1.2583 0.3959 0.032 Uiso 1 1 calc R
C13 C 0.05231(9) 1.06169(18) 0.36314(7) 0.0252(3) Uani 1 1 d .
C16 C 0.10705(9) 1.30615(19) 0.28749(7) 0.0265(3) Uani 1 1 d .
C12 C 0.12306(10) 0.86259(18) 0.53409(8) 0.0294(4) Uani 1 1 d .
H12 H 0.1531 0.8945 0.5797 0.035 Uiso 1 1 calc R
C7 C 0.10712(9) 0.69590(19) 0.51870(7) 0.0259(3) Uani 1 1 d .
C14 C 0.09107(10) 1.01952(18) 0.31359(7) 0.0279(3) Uani 1 1 d .
H14 H 0.0986 0.9069 0.3047 0.033 Uiso 1 1 calc R
C4 C 0.16104(9) 0.57004(18) 0.56586(7) 0.0272(3) Uani 1 1 d .
C19 C 0.16104(9) 1.43053(18) 0.26697(7) 0.0274(3) Uani 1 1 d .
C11 C 0.09602(10) 0.98196(18) 0.48424(7) 0.0297(4) Uani 1 1 d .
H11 H 0.1067 1.0944 0.4963 0.036 Uiso 1 1 calc R
C24 C 0.18840(10) 1.57252(19) 0.30640(8) 0.0324(4) Uani 1 1 d .
H24 H 0.1560 1.6081 0.3352 0.039 Uiso 1 1 calc R
C2 C 0.26170(11) 0.34013(19) 0.57743(9) 0.0349(4) Uani 1 1 d .
H2 H 0.2782 0.2438 0.5585 0.042 Uiso 1 1 calc R
C21 C 0.27693(10) 1.48583(19) 0.21705(8) 0.0308(4) Uani 1 1 d .
H21 H 0.3046 1.4596 0.1840 0.037 Uiso 1 1 calc R
C5 C 0.20188(10) 0.60149(19) 0.63525(8) 0.0292(4) Uani 1 1 d .
H5 H 0.1785 0.6844 0.6569 0.035 Uiso 1 1 calc R
C3 C 0.18862(10) 0.42925(19) 0.53924(8) 0.0318(4) Uani 1 1 d .
H3 H 0.1567 0.3945 0.4943 0.038 Uiso 1 1 calc R
C6 C 0.27585(10) 0.51355(19) 0.67280(8) 0.0314(4) Uani 1 1 d .
H6 H 0.3029 0.5384 0.7196 0.038 Uiso 1 1 calc R
C22 C 0.31213(10) 1.61213(19) 0.26391(9) 0.0334(4) Uani 1 1 d .
C23 C 0.26172(11) 1.6622(2) 0.30435(9) 0.0359(4) Uani 1 1 d .
H23 H 0.2778 1.7593 0.3309 0.043 Uiso 1 1 calc R
C28 C 0.40539(11) 0.33637(19) 0.67488(9) 0.0365(4) Uani 1 1 d .
C27 C 0.45342(11) 0.3681(2) 0.74311(9) 0.0387(4) Uani 1 1 d .
H27 H 0.4225 0.3904 0.7745 0.046 Uiso 1 1 calc R
C25 C 0.40596(10) 1.66398(19) 0.27839(9) 0.0350(4) Uani 1 1 d .
C1 C 0.31173(10) 0.38853(19) 0.64309(8) 0.0325(4) Uani 1 1 d .
C29 C 0.45396(11) 0.2819(2) 0.63337(10) 0.0437(4) Uani 1 1 d .
H29 H 0.4232 0.2441 0.5887 0.052 Uiso 1 1 calc R
C26 C 0.54531(11) 0.3674(2) 0.76554(9) 0.0379(4) Uani 1 1 d .
H26 H 0.5761 0.3888 0.8122 0.045 Uiso 1 1 calc R
C30 C 0.45399(11) 1.7180(2) 0.34394(10) 0.0436(4) Uani 1 1 d .
H30 H 0.4230 1.7554 0.3734 0.052 Uiso 1 1 calc R

loop_
_atom_site_aniso_label
_atom_site_aniso_U_11
_atom_site_aniso_U_22
_atom_site_aniso_U_33
_atom_site_aniso_U_23
_atom_site_aniso_U_13
_atom_site_aniso_U_12
C8 0.0258(7) 0.0213(7) 0.0320(8) -0.0023(6) 0.0086(6) -0.0028(6)
C17 0.0298(8) 0.0210(7) 0.0301(8) -0.0002(6) 0.0053(6) 0.0047(6)
C9 0.0250(7) 0.0257(8) 0.0253(7) -0.0020(6) 0.0053(6) -0.0017(6)
C10 0.0241(7) 0.0226(7) 0.0291(8) -0.0017(6) 0.0085(6) 0.0011(6)
C20 0.0270(8) 0.0272(8) 0.0301(8) 0.0029(6) 0.0045(6) 0.0021(6)
C15 0.0295(8) 0.0259(8) 0.0280(8) -0.0019(6) 0.0087(6) 0.0004(6)
C18 0.0261(7) 0.0253(8) 0.0283(7) -0.0040(6) 0.0073(6) 0.0009(6)
C13 0.0226(7) 0.0222(7) 0.0283(7) -0.0030(6) 0.0045(6) -0.0012(6)
C16 0.0237(7) 0.0272(8) 0.0245(7) 0.0000(6) 0.0018(6) 0.0034(6)
C12 0.0330(8) 0.0252(8) 0.0266(8) -0.0026(6) 0.0047(6) -0.0011(6)
C7 0.0231(7) 0.0280(8) 0.0274(7) -0.0009(6) 0.0092(6) -0.0013(6)
C14 0.0319(8) 0.0202(7) 0.0298(8) -0.0033(6) 0.0074(6) 0.0013(6)
C4 0.0242(7) 0.0235(7) 0.0325(8) 0.0027(6) 0.0073(6) -0.0054(6)
C19 0.0258(7) 0.0225(7) 0.0303(8) 0.0048(6) 0.0037(6) 0.0061(6)
C11 0.0356(8) 0.0203(7) 0.0309(8) -0.0029(6) 0.0074(6) 0.0003(6)
C24 0.0310(8) 0.0230(8) 0.0431(9) 0.0003(7) 0.0117(7) 0.0043(6)
C2 0.0313(8) 0.0227(8) 0.0465(10) -0.0012(7) 0.0068(7) 0.0001(6)
C21 0.0284(8) 0.0288(8) 0.0338(8) 0.0077(7) 0.0081(6) 0.0045(6)
C5 0.0284(8) 0.0266(8) 0.0315(8) 0.0030(6) 0.0082(6) -0.0026(6)
C3 0.0305(8) 0.0236(8) 0.0368(8) -0.0026(6) 0.0047(6) -0.0039(6)
C6 0.0280(8) 0.0295(8) 0.0332(8) 0.0025(7) 0.0050(6) -0.0049(6)
C22 0.0283(8) 0.0243(8) 0.0440(9) 0.0086(7) 0.0067(7) 0.0031(6)
C23 0.0321(9) 0.0235(8) 0.0493(10) -0.0019(7) 0.0090(7) 0.0007(6)
C28 0.0291(8) 0.0257(8) 0.0491(10) 0.0071(7) 0.0048(7) -0.0006(6)
C27 0.0320(9) 0.0404(10) 0.0416(9) 0.0121(7) 0.0091(7) 0.0006(7)
C25 0.0283(8) 0.0248(8) 0.0474(10) 0.0069(7) 0.0058(7) 0.0016(6)
C1 0.0275(8) 0.0240(8) 0.0420(9) 0.0060(7) 0.0056(7) -0.0033(6)
C29 0.0311(9) 0.0403(10) 0.0535(11) -0.0085(8) 0.0051(8) -0.0015(7)
C26 0.0301(8) 0.0396(10) 0.0389(9) 0.0124(7) 0.0041(7) -0.0012(7)
C30 0.0304(9) 0.0404(10) 0.0567(11) -0.0079(8) 0.0094(8) 0.0021(7)

loop_
_atom_type_symbol
_atom_type_description
_atom_type_scat_dispersion_real
_atom_type_scat_dispersion_imag
_atom_type_scat_source
C C 0.0181 0.0091 'International Tables Vol C Tables 4.2.6.8 and 6.1.1.4'
H H 0.0000 0.0000 'International Tables Vol C Tables 4.2.6.8 and 6.1.1.4'

loop_
_geom_angle_atom_site_label_1
_geom_angle_atom_site_label_2
_geom_angle_atom_site_label_3
_geom_angle
_geom_angle_site_symmetry_1
_geom_angle_site_symmetry_3
C9 C8 C7 121.31(14) . .
C18 C17 C16 121.75(14) . .
C8 C9 C10 120.76(13) . .
C11 C10 C9 117.50(14) . .
C11 C10 C13 118.11(13) . .
C9 C10 C13 123.45(13) . .
C21 C20 C19 121.38(14) . .
C14 C15 C16 121.42(14) . .
C17 C18 C13 121.09(14) . .
C18 C13 C14 116.98(14) . .
C18 C13 C10 123.10(13) . .
C14 C13 C10 118.73(13) . .
C15 C16 C17 116.43(14) . .
C15 C16 C19 120.36(13) . .
C17 C16 C19 122.00(14) . .
C11 C12 C7 121.37(14) . .
C12 C7 C8 116.90(14) . .
C12 C7 C4 119.64(13) . .
C8 C7 C4 122.29(14) . .
C15 C14 C13 121.08(14) . .
C5 C4 C3 116.96(14) . .
C5 C4 C7 122.09(14) . .
C3 C4 C7 119.48(14) . .
C20 C19 C24 116.31(14) . .
C20 C19 C16 122.40(14) . .
C24 C19 C16 119.87(14) . .
C12 C11 C10 120.95(14) . .
C23 C24 C19 121.52(15) . .
C3 C2 C1 121.50(15) . .
C20 C21 C22 121.22(15) . .
C6 C5 C4 120.99(15) . .
C2 C3 C4 120.96(15) . .
C5 C6 C1 121.35(15) . .
C23 C22 C21 116.91(14) . .
C23 C22 C25 121.94(15) . .
C21 C22 C25 120.05(15) . .
C24 C23 C22 121.00(15) . .
C29 C28 C27 116.73(15) . .
C29 C28 C1 119.34(16) . .
C27 C28 C1 122.78(16) . .
C26 C27 C28 120.98(16) . .
C26 C25 C30 116.54(15) 3_676 .
C26 C25 C22 123.21(16) 3_676 .
C30 C25 C22 119.09(16) . .
C2 C1 C6 116.63(14) . .
C2 C1 C28 122.01(16) . .
C6 C1 C28 120.26(15) . .
C30 C29 C28 121.42(17) 3_676 .
C27 C26 C25 121.89(16) . 3_676
C29 C30 C25 121.22(17) 3_676 .

loop_
_geom_bond_atom_site_label_1
_geom_bond_atom_site_label_2
_geom_bond_distance
_geom_bond_site_symmetry_2
C8 C9 1.385(2) .
C8 C7 1.399(2) .
C17 C18 1.375(2) .
C17 C16 1.407(2) .
C9 C10 1.401(2) .
C10 C11 1.395(2) .
C10 C13 1.483(2) .
C20 C21 1.383(2) .
C20 C19 1.402(2) .
C15 C14 1.389(2) .
C15 C16 1.394(2) .
C18 C13 1.399(2) .
C13 C14 1.400(2) .
C16 C19 1.476(2) .
C12 C11 1.384(2) .
C12 C7 1.398(2) .
C7 C4 1.485(2) .
C4 C5 1.400(2) .
C4 C3 1.402(2) .
C19 C24 1.402(2) .
C24 C23 1.388(2) .
C2 C3 1.384(2) .
C2 C1 1.396(2) .
C21 C22 1.402(2) .
C5 C6 1.385(2) .
C6 C1 1.402(2) .
C22 C23 1.394(2) .
C22 C25 1.486(2) .
C28 C29 1.400(3) .
C28 C27 1.401(2) .
C28 C1 1.485(2) .
C27 C26 1.385(2) .
C25 C26 1.396(3) 3_676
C25 C30 1.401(3) .
C29 C30 1.387(2) 3_676
C26 C25 1.396(3) 3_676
C30 C29 1.387(2) 3_676
